data_4504475
loop_
_publ_author_name
'Jana, Atish Dipankar'
'Manna, Subal Chandra'
'Rosair, Georgina M.'
'Drew, Michael G. B.'
'Mostafa, Golam'
'Ray Chaudhuri, Nirmalendu'

_publ_section_title
;
 4,4&#x2018;-Dipyridyl-N,N&#x2018;-dioxide Complexes of
 Metal-Thiocyanate/Selenocyanate:&#x00A0; \p-Stacked Molecular Rods as
 Three-Dimensional Support for Two-Dimensional Polymeric Sheets and
 Intra/Interchain S&#x00B7;&#x00B7;&#x00B7;S Interaction Dependent
 Architecture of the (8) Synthon Driven Assembly of One-Dimensional
 Polymeric Chains
;
_journal_issue 7
_journal_name_full 'Crystal Growth &amp; Design'
_journal_page_first 1365
_journal_paper_doi 10.1021/cg060762r
_journal_volume 7
_journal_year 2007
_chemical_formula_sum 'C12 H14 Co N4 O5 S2'
_chemical_formula_weight 417.32
_chemical_name_systematic
; 
 ? 
;
_space_group_IT_number 2
_symmetry_cell_setting triclinic
_symmetry_space_group_name_Hall '-P 1'
_symmetry_space_group_name_H-M 'P -1'
_atom_sites_solution_hydrogens geom
_atom_sites_solution_primary direct
_atom_sites_solution_secondary difmap
_audit_creation_method SHELXL-97
_cell_angle_alpha 77.731(15)
_cell_angle_beta 80.242(10)
_cell_angle_gamma 88.515(14)
_cell_formula_units_Z 2
_cell_length_a 7.2846(9)
_cell_length_b 9.820(2)
_cell_length_c 12.0205(16)
_cell_measurement_temperature 150(2)
_cell_volume 828.0(2)
_computing_cell_refinement 'Crysalis, Oxford Diffraction'
_computing_data_collection 'Crysalis, Oxford Diffraction'
_computing_data_reduction 'Crysalis, Oxford Diffraction'
_computing_molecular_graphics PLATON(Spek,2004)
_computing_structure_refinement 'SHELXL-97 (Sheldrick, 1997)'
_computing_structure_solution 'SHELXS-97 (Sheldrick, 1997)'
_diffrn_ambient_temperature 150(2)
_diffrn_measured_fraction_theta_full 0.933
_diffrn_measured_fraction_theta_max 0.933
_diffrn_measurement_device 'Oxford Diffaction X-Calibur System'
_diffrn_measurement_method '321 frames, counting time 10 s.'
_diffrn_radiation_monochromator graphite
_diffrn_radiation_source 'fine-focus sealed tube'
_diffrn_radiation_type MoK\a
_diffrn_radiation_wavelength 0.71073
_diffrn_reflns_av_R_equivalents 0.0367
_diffrn_reflns_av_sigmaI/netI 0.0779
_diffrn_reflns_limit_h_max 10
_diffrn_reflns_limit_h_min -5
_diffrn_reflns_limit_k_max 12
_diffrn_reflns_limit_k_min -13
_diffrn_reflns_limit_l_max 16
_diffrn_reflns_limit_l_min -16
_diffrn_reflns_number 5730
_diffrn_reflns_theta_full 30.16
_diffrn_reflns_theta_max 30.16
_diffrn_reflns_theta_min 2.45
_exptl_absorpt_coefficient_mu 1.319
_exptl_absorpt_correction_T_max 1.391
_exptl_absorpt_correction_T_min 0.751
_exptl_absorpt_correction_type empirical
_exptl_absorpt_process_details 'ABSPACK, Oxford Diffraction Ltd'
_exptl_crystal_colour blue
_exptl_crystal_density_diffrn 1.674
_exptl_crystal_density_method 'not measured'
_exptl_crystal_description needle
_exptl_crystal_F_000 426
_exptl_crystal_size_max 0.28
_exptl_crystal_size_mid 0.03
_exptl_crystal_size_min 0.03
_refine_diff_density_max 2.587
_refine_diff_density_min -0.767
_refine_diff_density_rms 0.194
_refine_ls_extinction_method none
_refine_ls_goodness_of_fit_ref 1.080
_refine_ls_hydrogen_treatment mixed
_refine_ls_matrix_type full
_refine_ls_number_parameters 235
_refine_ls_number_reflns 4571
_refine_ls_number_restraints 6
_refine_ls_restrained_S_all 1.079
_refine_ls_R_factor_all 0.1116
_refine_ls_R_factor_gt 0.0809
_refine_ls_shift/su_max 0.000
_refine_ls_shift/su_mean 0.000
_refine_ls_structure_factor_coef Fsqd
_refine_ls_weighting_details
;
_refine_ls_weighting_details 
  w=1/[\s^2^(Fo^2^)+(0.1220P)^2^+6.2079P] where P=(Fo^2^+2Fc^2^)/3 
;
_refine_ls_weighting_scheme calc
_refine_ls_wR_factor_gt 0.2521
_refine_ls_wR_factor_ref 0.2630
_reflns_number_gt 3095
_reflns_number_total 4571
_reflns_threshold_expression >2sigma(I)
_cod_data_source_file complex3.cg060762r.cif
_cod_data_source_block 472
_cod_original_sg_symbol_H-M P-1
_cod_database_code 4504475

loop_
_symmetry_equiv_pos_as_xyz
'x, y, z'
'-x, -y, -z'

loop_
_atom_site_label
_atom_site_type_symbol
_atom_site_fract_x
_atom_site_fract_y
_atom_site_fract_z
_atom_site_U_iso_or_equiv
_atom_site_adp_type
_atom_site_occupancy
_atom_site_symmetry_multiplicity
_atom_site_calc_flag
_atom_site_refinement_flags
O200 O 0.2488(6) -0.0099(5) 0.5008(4) 0.0235(10) Uani 1 1 d D
H3 H 0.332(8) -0.069(7) 0.487(7) 0.028 Uiso 1 1 d D
H4 H 0.157(8) -0.061(7) 0.538(6) 0.028 Uiso 1 1 d D
O100 O 0.2492(8) 0.4322(5) 0.4237(4) 0.0309(12) Uani 1 1 d D
H1 H 0.236(12) 0.476(8) 0.479(5) 0.037 Uiso 1 1 d D
H2 H 0.255(13) 0.498(7) 0.364(5) 0.037 Uiso 1 1 d D
N1 N 0.0520(8) 0.2224(6) 0.6050(5) 0.0234(12) Uani 1 1 d .
N3 N 0.4534(7) 0.2250(6) 0.3185(5) 0.0239(12) Uani 1 1 d .
C1 C -0.0406(8) 0.2581(7) 0.6821(5) 0.0185(12) Uani 1 1 d .
C3 C 0.5485(9) 0.2571(7) 0.2282(6) 0.0223(13) Uani 1 1 d .
O300 O 0.2400(7) -0.3985(5) 0.5701(5) 0.0273(11) Uani 1 1 d D
H5 H 0.147(8) -0.344(7) 0.569(8) 0.033 Uiso 1 1 d D
H6 H 0.331(8) -0.341(7) 0.554(8) 0.033 Uiso 1 1 d D
Co1 Co 0.25236(11) 0.21330(9) 0.46276(7) 0.0172(2) Uani 1 1 d .
S1 S -0.1730(2) 0.30350(19) 0.79351(15) 0.0268(4) Uani 1 1 d .
S3 S 0.6793(3) 0.2975(2) 0.10069(16) 0.0297(4) Uani 1 1 d .
O21 O 0.4719(6) 0.2060(5) 0.5581(4) 0.0203(9) Uani 1 1 d .
O11 O 0.0330(6) 0.2073(5) 0.3689(4) 0.0201(9) Uani 1 1 d .
N12 N 0.0854(7) 0.2093(6) 0.2547(5) 0.0190(11) Uani 1 1 d .
N22 N 0.4206(7) 0.2086(6) 0.6719(4) 0.0203(11) Uani 1 1 d .
C26 C 0.3289(11) 0.0834(8) 0.8659(6) 0.0307(16) Uani 1 1 d .
H26 H 0.3116 -0.0012 0.9189 0.037 Uiso 1 1 calc R
C24 C 0.3283(9) 0.3324(7) 0.8184(6) 0.0234(13) Uani 1 1 d .
H24 H 0.3085 0.4177 0.8401 0.028 Uiso 1 1 calc R
C13 C 0.1135(9) 0.3293(7) 0.1796(6) 0.0240(13) Uani 1 1 d .
H13 H 0.0874 0.4123 0.2044 0.029 Uiso 1 1 calc R
C14 C 0.1808(10) 0.3326(7) 0.0656(6) 0.0239(13) Uani 1 1 d .
H14 H 0.2025 0.4178 0.0137 0.029 Uiso 1 1 calc R
C16 C 0.1809(11) 0.0841(8) 0.1069(6) 0.0311(16) Uani 1 1 d .
H16 H 0.1997 -0.0007 0.0841 0.037 Uiso 1 1 calc R
C17 C 0.1162(11) 0.0868(7) 0.2220(6) 0.0292(15) Uani 1 1 d .
H17 H 0.0941 0.0037 0.2765 0.035 Uiso 1 1 calc R
C27 C 0.3917(11) 0.0862(7) 0.7488(6) 0.0275(15) Uani 1 1 d .
H27 H 0.4137 0.0030 0.7238 0.033 Uiso 1 1 calc R
C15 C 0.2172(8) 0.2080(7) 0.0264(6) 0.0191(12) Uani 1 1 d .
C23 C 0.3918(9) 0.3292(7) 0.7051(6) 0.0226(13) Uani 1 1 d .
H23 H 0.4152 0.4124 0.6508 0.027 Uiso 1 1 calc R
C25 C 0.2924(8) 0.2083(7) 0.9025(6) 0.0208(12) Uani 1 1 d .

loop_
_atom_site_aniso_label
_atom_site_aniso_U_11
_atom_site_aniso_U_22
_atom_site_aniso_U_33
_atom_site_aniso_U_23
_atom_site_aniso_U_13
_atom_site_aniso_U_12
O200 0.022(2) 0.019(2) 0.025(2) -0.0016(19) 0.0058(18) 0.0033(18)
O100 0.051(3) 0.020(2) 0.019(2) -0.0021(19) 0.001(2) -0.001(2)
N1 0.021(3) 0.023(3) 0.023(3) 0.001(2) 0.001(2) 0.000(2)
N3 0.017(2) 0.026(3) 0.025(3) -0.002(2) 0.002(2) -0.002(2)
C1 0.017(3) 0.018(3) 0.019(3) -0.001(2) -0.003(2) 0.000(2)
C3 0.022(3) 0.020(3) 0.025(3) -0.006(3) -0.002(2) 0.002(2)
O300 0.025(2) 0.021(2) 0.033(3) -0.003(2) -0.002(2) 0.0032(19)
Co1 0.0178(4) 0.0178(4) 0.0141(4) -0.0016(3) -0.0001(3) 0.0009(3)
S1 0.0255(8) 0.0295(9) 0.0229(8) -0.0071(7) 0.0042(6) 0.0037(7)
S3 0.0303(9) 0.0301(9) 0.0235(9) -0.0034(7) 0.0081(7) -0.0028(7)
O21 0.020(2) 0.027(2) 0.012(2) -0.0031(17) -0.0008(16) 0.0011(18)
O11 0.022(2) 0.023(2) 0.013(2) -0.0030(17) 0.0015(16) -0.0008(17)
N12 0.017(2) 0.024(3) 0.016(2) -0.007(2) -0.0005(19) 0.002(2)
N22 0.018(2) 0.027(3) 0.014(2) -0.002(2) -0.0013(19) 0.004(2)
C26 0.048(4) 0.024(3) 0.016(3) -0.002(3) 0.002(3) 0.004(3)
C24 0.024(3) 0.022(3) 0.022(3) -0.004(3) -0.001(2) -0.001(2)
C13 0.028(3) 0.021(3) 0.022(3) -0.005(3) -0.001(3) 0.004(3)
C14 0.031(3) 0.018(3) 0.023(3) -0.007(3) -0.005(3) 0.003(3)
C16 0.047(4) 0.020(3) 0.023(3) -0.005(3) 0.003(3) -0.002(3)
C17 0.044(4) 0.018(3) 0.023(3) -0.005(3) 0.002(3) -0.003(3)
C27 0.048(4) 0.013(3) 0.018(3) -0.002(2) -0.001(3) 0.004(3)
C15 0.017(3) 0.020(3) 0.020(3) -0.003(2) -0.003(2) 0.001(2)
C23 0.026(3) 0.022(3) 0.018(3) -0.001(2) -0.002(2) -0.001(2)
C25 0.017(3) 0.024(3) 0.022(3) -0.006(3) -0.002(2) 0.002(2)

loop_
_atom_type_symbol
_atom_type_description
_atom_type_scat_dispersion_real
_atom_type_scat_dispersion_imag
_atom_type_scat_source
C C 0.0033 0.0016 'International Tables Vol C Tables 4.2.6.8 and 6.1.1.4'
H H 0.0000 0.0000 'International Tables Vol C Tables 4.2.6.8 and 6.1.1.4'
O O 0.0106 0.0060 'International Tables Vol C Tables 4.2.6.8 and 6.1.1.4'
Cu Cu 0.3201 1.2651 'International Tables Vol C Tables 4.2.6.8 and 6.1.1.4'
Co Co 0.3494 0.9721 'International Tables Vol C Tables 4.2.6.8 and 6.1.1.4'
N N 0.0061 0.0033 'International Tables Vol C Tables 4.2.6.8 and 6.1.1.4'
S S 0.1246 0.1234 'International Tables Vol C Tables 4.2.6.8 and 6.1.1.4'

loop_
_geom_angle_atom_site_label_1
_geom_angle_atom_site_label_2
_geom_angle_atom_site_label_3
_geom_angle
_geom_angle_site_symmetry_3
Co1 O200 H3 132(6) .
Co1 O200 H4 125(6) .
H3 O200 H4 103(8) .
Co1 O100 H1 119(6) .
Co1 O100 H2 138(6) .
H1 O100 H2 103(8) .
C1 N1 Co1 163.7(5) .
C3 N3 Co1 165.7(5) .
N1 C1 S1 178.2(6) .
N3 C3 S3 178.1(6) .
H5 O300 H6 102(8) .
N3 Co1 N1 174.4(2) .
N3 Co1 O100 87.4(2) .
N1 Co1 O100 87.1(2) .
N3 Co1 O21 87.1(2) .
N1 Co1 O21 92.6(2) .
O100 Co1 O21 93.1(2) .
N3 Co1 O11 92.8(2) .
N1 Co1 O11 87.8(2) .
O100 Co1 O11 90.4(2) .
O21 Co1 O11 176.54(18) .
N3 Co1 O200 92.9(2) .
N1 Co1 O200 92.6(2) .
O100 Co1 O200 178.5(2) .
O21 Co1 O200 88.41(19) .
O11 Co1 O200 88.14(19) .
N22 O21 Co1 115.9(3) .
N12 O11 Co1 115.7(3) .
C13 N12 C17 121.6(6) .
C13 N12 O11 120.1(5) .
C17 N12 O11 118.2(5) .
C23 N22 C27 121.2(6) .
C23 N22 O21 120.4(5) .
C27 N22 O21 118.4(5) .
C25 C26 C27 119.5(6) .
C25 C26 H26 120.3 .
C27 C26 H26 120.3 .
C23 C24 C25 120.9(6) .
C23 C24 H24 119.5 .
C25 C24 H24 119.5 .
N12 C13 C14 120.5(6) .
N12 C13 H13 119.7 .
C14 C13 H13 119.7 .
C13 C14 C15 120.4(6) .
C13 C14 H14 119.8 .
C15 C14 H14 119.8 .
C15 C16 C17 119.7(7) .
C15 C16 H16 120.1 .
C17 C16 H16 120.1 .
N12 C17 C16 120.2(7) .
N12 C17 H17 119.9 .
C16 C17 H17 119.9 .
N22 C27 C26 120.5(6) .
N22 C27 H27 119.8 .
C26 C27 H27 119.8 .
C16 C15 C14 117.5(6) .
C16 C15 C25 121.0(6) 1_554
C14 C15 C25 121.6(6) 1_554
N22 C23 C24 120.7(6) .
N22 C23 H23 119.7 .
C24 C23 H23 119.7 .
C26 C25 C24 117.2(6) .
C26 C25 C15 120.5(6) 1_556
C24 C25 C15 122.3(6) 1_556

loop_
_geom_bond_atom_site_label_1
_geom_bond_atom_site_label_2
_geom_bond_distance
_geom_bond_site_symmetry_2
O200 Co1 2.142(5) .
O200 H3 0.84(2) .
O200 H4 0.85(2) .
O100 Co1 2.101(5) .
O100 H1 0.85(2) .
O100 H2 0.85(2) .
N1 C1 1.162(8) .
N1 Co1 2.067(6) .
N3 C3 1.170(9) .
N3 Co1 2.056(6) .
C1 S1 1.648(6) .
C3 S3 1.638(7) .
O300 H5 0.85(2) .
O300 H6 0.85(2) .
Co1 O21 2.111(5) .
Co1 O11 2.115(5) .
O21 N22 1.361(7) .
O11 N12 1.357(7) .
N12 C13 1.321(9) .
N12 C17 1.345(8) .
N22 C23 1.329(9) .
N22 C27 1.349(8) .
C26 C25 1.394(9) .
C26 C27 1.399(9) .
C26 H26 0.9300 .
C24 C23 1.369(9) .
C24 C25 1.406(9) .
C24 H24 0.9300 .
C13 C14 1.370(9) .
C13 H13 0.9300 .
C14 C15 1.406(9) .
C14 H14 0.9300 .
C16 C15 1.385(10) .
C16 C17 1.389(10) .
C16 H16 0.9300 .
C17 H17 0.9300 .
C27 H27 0.9300 .
C15 C25 1.496(9) 1_554
C23 H23 0.9300 .
C25 C15 1.496(9) 1_556
